data_7221967
loop_
_publ_author_name
'Sarkar, Rajib'
'Debnath, Mintu'
'Maji, Krishnendu'
'HALDAR, DEBASISH'

_publ_section_title
;
 Solvent assisted structural diversity: supramolecular sheet and double
 helix of a short aromatic \g-peptide
;
_journal_name_full 'RSC Adv.'
_journal_paper_doi 10.1039/C5RA12831E
_journal_year 2015
_chemical_absolute_configuration unk
_chemical_formula_moiety 'C32 H42 N4 O5, C H4 O'
_chemical_formula_sum 'C33 H46 N4 O6'
_chemical_formula_weight 594.72
_chemical_name_systematic
;
 ? 
;
_space_group_crystal_system orthorhombic
_space_group_IT_number 19
_space_group_name_Hall 'P 2ac 2ab'
_space_group_name_H-M_alt 'P 21 21 21'
_symmetry_space_group_name_Hall 'P 2ac 2ab'
_symmetry_space_group_name_H-M 'P 21 21 21'
_atom_sites_solution_hydrogens geom
_atom_sites_solution_primary iterative
_atom_sites_solution_secondary difmap
_audit_creation_date 2015-05-26
_audit_creation_method
;
  Olex2 1.2-ac2
  (compiled 2012.03.27 svn.r2268, GUI svn.r4156)
;
_audit_update_record
;
2015-07-01 deposited with the CCDC.
2015-09-01 downloaded from the CCDC.
;
_cell_angle_alpha 90.00
_cell_angle_beta 90.00
_cell_angle_gamma 90.00
_cell_formula_units_Z 4
_cell_length_a 9.37131(17)
_cell_length_b 25.5346(4)
_cell_length_c 13.2574(2)
_cell_measurement_reflns_used 14160
_cell_measurement_temperature 100.01(10)
_cell_measurement_theta_max 27.8650
_cell_measurement_theta_min 2.2040
_cell_volume 3172.40(9)
_computing_cell_refinement
;
CrysAlisPro, Agilent Technologies,
Version 1.171.37.33c (release 11-04-2014 CrysAlis171 .NET)
(compiled Apr 11 2014,15:12:41)
;
_computing_data_collection
;
CrysAlisPro, Agilent Technologies,
Version 1.171.37.33c (release 11-04-2014 CrysAlis171 .NET)
(compiled Apr 11 2014,15:12:41)
;
_computing_data_reduction
;
CrysAlisPro, Agilent Technologies,
Version 1.171.37.33c (release 11-04-2014 CrysAlis171 .NET)
(compiled Apr 11 2014,15:12:41)
;
_computing_molecular_graphics
;
O. V. Dolomanov, L. J. Bourhis, R. J. Gildea, J. A. K. Howard and H. Puschmann,
OLEX2: a complete structure solution, refinement and analysis program.
J. Appl. Cryst. (2009). 42, 339-341.
;
_computing_publication_material
;
O. V. Dolomanov, L. J. Bourhis, R. J. Gildea, J. A. K. Howard and H. Puschmann,
OLEX2: a complete structure solution, refinement and analysis program.
J. Appl. Cryst. (2009). 42, 339-341.
;
_computing_structure_refinement
;
SHELXL, G.M. Sheldrick, Acta Cryst.
(2008). A64, 112-122
;
_computing_structure_solution 'J. Appl. Cryst. (2007) 40, 786-790'
_diffrn_ambient_environment N~2~
_diffrn_ambient_temperature 100.01(10)
_diffrn_detector 'CCD plate'
_diffrn_detector_area_resol_mean 7.9580
_diffrn_detector_type Eos
_diffrn_measured_fraction_theta_full 0.9992
_diffrn_measured_fraction_theta_max 0.9992
_diffrn_measurement_details
;
  1 omega   48.00   74.00   1.0000    4.5350
omega____ theta____ kappa____ phi______ frames
    -        0.7031  178.0000  150.0000 26

  2 omega   25.00   51.00   1.0000    4.5350
omega____ theta____ kappa____ phi______ frames
    -        0.7031   57.0000    0.0000 26

  3 omega -119.00  -70.00   1.0000   40.0000
omega____ theta____ kappa____ phi______ frames
    -      -27.4695  178.0000   90.0000 49

  4 omega  -16.00   10.00   1.0000   40.0000
omega____ theta____ kappa____ phi______ frames
    -      -27.4695  -99.0000   90.0000 26

  5 omega   -8.00   27.00   1.0000   40.0000
omega____ theta____ kappa____ phi______ frames
    -      -27.4695  -99.0000   30.0000 35

  6 omega  -53.00   71.00   1.0000   40.0000
omega____ theta____ kappa____ phi______ frames
    -       28.8758  -38.0000  -30.0000 124

  7 omega  -51.00   63.00   1.0000   40.0000
omega____ theta____ kappa____ phi______ frames
    -       28.8758  -38.0000 -150.0000 114

  8 omega  -51.00   68.00   1.0000   40.0000
omega____ theta____ kappa____ phi______ frames
    -       28.8758  -38.0000   90.0000 119

  9 omega   72.00  117.00   1.0000   40.0000
omega____ theta____ kappa____ phi______ frames
    -       28.8758  178.0000   90.0000 45
;
_diffrn_measurement_device 'four-circle diffractometer'
_diffrn_measurement_device_type 'SuperNova, Dual, Cu at zero, Eos'
_diffrn_measurement_method '\w scans'
_diffrn_orient_matrix_UB_11 0.0032236000
_diffrn_orient_matrix_UB_12 -0.0185133000
_diffrn_orient_matrix_UB_13 0.0398330000
_diffrn_orient_matrix_UB_21 0.0734877000
_diffrn_orient_matrix_UB_22 0.0056445000
_diffrn_orient_matrix_UB_23 0.0067575000
_diffrn_orient_matrix_UB_31 -0.0178204000
_diffrn_orient_matrix_UB_32 0.0199222000
_diffrn_orient_matrix_UB_33 0.0350821000
_diffrn_radiation_monochromator mirror
_diffrn_radiation_probe x-ray
_diffrn_radiation_type 'Mo K\a'
_diffrn_radiation_wavelength 0.71073
_diffrn_reflns_av_R_equivalents 0.0291
_diffrn_reflns_av_unetI/netI 0.0285
_diffrn_reflns_limit_h_max 12
_diffrn_reflns_limit_h_min -12
_diffrn_reflns_limit_k_max 33
_diffrn_reflns_limit_k_min -33
_diffrn_reflns_limit_l_max 17
_diffrn_reflns_limit_l_min -15
_diffrn_reflns_number 24929
_diffrn_reflns_theta_full 28.18
_diffrn_reflns_theta_max 28.18
_diffrn_reflns_theta_min 1.73
_diffrn_source 'SuperNova (Mo) X-ray Source'
_exptl_absorpt_coefficient_mu 0.086
_exptl_absorpt_correction_T_max 1.00000
_exptl_absorpt_correction_T_min 0.78433
_exptl_absorpt_correction_type multi-scan
_exptl_absorpt_process_details
;
CrysAlisPro, Agilent Technologies,
Version 1.171.37.33c (release 11-04-2014 CrysAlis171 .NET)
(compiled Apr 11 2014,15:12:41)
Empirical absorption correction using spherical harmonics,
 implemented in SCALE3 ABSPACK scaling algorithm.
;
_exptl_crystal_density_diffrn 1.243
_exptl_crystal_density_method 'not measured'
_exptl_crystal_F_000 1280.57
_exptl_crystal_size_max 0.415
_exptl_crystal_size_mid 0.387
_exptl_crystal_size_min 0.178
_refine_diff_density_max 0.241
_refine_diff_density_min -0.185
_refine_diff_density_rms 0.043
_refine_ls_abs_structure_details 'Flack H D (1983), Acta Cryst. A39, 876-881'
_refine_ls_abs_structure_Flack 0.07(8)
_refine_ls_extinction_method none
_refine_ls_goodness_of_fit_ref 0.941
_refine_ls_hydrogen_treatment mixed
_refine_ls_matrix_type full
_refine_ls_number_parameters 393
_refine_ls_number_reflns 7198
_refine_ls_number_restraints 0
_refine_ls_restrained_S_all 0.941
_refine_ls_R_factor_all 0.0409
_refine_ls_R_factor_gt 0.0383
_refine_ls_shift/su_max 0.001
_refine_ls_shift/su_mean 0.000
_refine_ls_structure_factor_coef Fsqd
_refine_ls_weighting_details 'calc w=1/[\s^2^(Fo^2^)+(0.0564P)^2^+2.1706P] where P=(Fo^2^+2Fc^2^)/3'
_refine_ls_weighting_scheme calc
_refine_ls_wR_factor_gt 0.1066
_refine_ls_wR_factor_ref 0.1085
_reflns_number_gt 6848
_reflns_number_total 7198
_reflns_threshold_expression >2sigma(I)
_cod_data_source_file c5ra12831e2.cif
_cod_data_source_block dh-rs-bmmoac
_cod_original_cell_volume 3172.40(10)
_cod_database_code 7221967
_chemical_oxdiff_formula 'C H N O'
_reflns_odcompleteness_completeness 99.92
_reflns_odcompleteness_iscentric 1
_reflns_odcompleteness_theta 26.32

loop_
_space_group_symop_id
_space_group_symop_operation_xyz
1 'x, y, z'
2 '-x+1/2, -y, z+1/2'
3 'x+1/2, -y+1/2, -z'
4 '-x, y+1/2, -z+1/2'

loop_
_atom_site_label
_atom_site_type_symbol
_atom_site_fract_x
_atom_site_fract_y
_atom_site_fract_z
_atom_site_U_iso_or_equiv
_atom_site_adp_type
_atom_site_occupancy
_atom_site_symmetry_multiplicity
_atom_site_calc_flag
_atom_site_refinement_flags
O11 O -0.43359(13) 0.76033(5) 0.46659(10) 0.0195(3) Uani 1 1 d .
O12 O -0.11245(15) 0.65284(5) 0.32994(10) 0.0193(3) Uani 1 1 d .
O21 O 0.19001(14) 0.58121(5) 0.57629(10) 0.0197(3) Uani 1 1 d .
O35 O 0.56419(15) 0.46908(5) 0.52702(10) 0.0231(3) Uani 1 1 d .
O30 O 0.71585(15) 0.40745(5) 0.59117(10) 0.0220(3) Uani 1 1 d .
O42 O 0.61756(17) 0.51095(6) 0.32829(11) 0.0271(3) Uani 1 1 d .
H42 H 0.6072 0.5064 0.3891 0.041 Uiso 1 1 calc R
N19 N -0.00151(17) 0.55929(6) 0.67465(12) 0.0178(3) Uani 1 1 d .
H19 H -0.0248 0.5428 0.7288 0.021 Uiso 1 1 calc R
N10 N -0.22963(16) 0.75418(6) 0.55779(11) 0.0163(3) Uani 1 1 d .
H10 H -0.1412 0.7452 0.5555 0.020 Uiso 1 1 calc R
N8 N -0.23517(16) 0.72156(6) 0.39488(11) 0.0146(3) Uani 1 1 d .
N28 N 0.55097(17) 0.43959(6) 0.69029(12) 0.0199(3) Uani 1 1 d .
H28 H 0.5916 0.4181 0.7312 0.024 Uiso 1 1 calc R
C29 C 0.6060(2) 0.44160(7) 0.59548(14) 0.0183(4) Uani 1 1 d .
C9 C -0.30945(18) 0.74661(7) 0.47687(12) 0.0139(3) Uani 1 1 d .
C7 C -0.18081(19) 0.67225(7) 0.39992(13) 0.0151(3) Uani 1 1 d .
C3 C -0.1134(2) 0.58409(7) 0.62187(13) 0.0168(4) Uani 1 1 d .
C24 C 0.43589(19) 0.46829(7) 0.72947(14) 0.0173(4) Uani 1 1 d .
C2 C -0.0915(2) 0.61802(7) 0.54073(13) 0.0156(3) Uani 1 1 d .
H2 H 0.0005 0.6255 0.5187 0.019 Uiso 1 1 calc R
C20 C 0.1399(2) 0.55856(7) 0.64934(13) 0.0167(3) Uani 1 1 d .
C1 C -0.2091(2) 0.64051(7) 0.49317(13) 0.0156(3) Uani 1 1 d .
C5 C -0.3683(2) 0.59550(7) 0.60470(14) 0.0196(4) Uani 1 1 d .
H5 H -0.4605 0.5877 0.6258 0.024 Uiso 1 1 calc R
C13 C -0.28507(19) 0.77715(7) 0.65121(13) 0.0160(3) Uani 1 1 d .
H13 H -0.3851 0.7869 0.6404 0.019 Uiso 1 1 calc R
C22 C 0.2324(2) 0.52571(6) 0.71702(13) 0.0167(3) Uani 1 1 d .
C25 C 0.4096(2) 0.46304(7) 0.83256(14) 0.0192(4) Uani 1 1 d .
H25 H 0.4681 0.4417 0.8715 0.023 Uiso 1 1 calc R
C27 C 0.2083(2) 0.52112(7) 0.82014(14) 0.0188(4) Uani 1 1 d .
H27 H 0.1335 0.5391 0.8505 0.023 Uiso 1 1 calc R
C14 C -0.2787(2) 0.73667(7) 0.73641(13) 0.0185(3) Uani 1 1 d .
H14A H -0.3393 0.7071 0.7196 0.022 Uiso 1 1 calc R
H14B H -0.1817 0.7239 0.7433 0.022 Uiso 1 1 calc R
C41 C -0.1732(2) 0.80845(7) 0.32406(14) 0.0182(4) Uani 1 1 d .
H41A H -0.0850 0.8083 0.3623 0.022 Uiso 1 1 calc R
H41B H -0.2461 0.8252 0.3648 0.022 Uiso 1 1 calc R
C6 C -0.34738(19) 0.63000(7) 0.52482(14) 0.0178(4) Uani 1 1 d .
H6 H -0.4248 0.6458 0.4931 0.021 Uiso 1 1 calc R
C23 C 0.3468(2) 0.50035(7) 0.67151(14) 0.0181(4) Uani 1 1 d .
H23 H 0.3641 0.5047 0.6029 0.022 Uiso 1 1 calc R
C4 C -0.2533(2) 0.57272(7) 0.65306(14) 0.0188(4) Uani 1 1 d .
H4 H -0.2685 0.5498 0.7065 0.023 Uiso 1 1 calc R
C26 C 0.2974(2) 0.48933(7) 0.87736(13) 0.0212(4) Uani 1 1 d .
H26 H 0.2813 0.4857 0.9462 0.025 Uiso 1 1 calc R
C40 C -0.1522(2) 0.83925(7) 0.22617(14) 0.0217(4) Uani 1 1 d .
H40A H -0.1294 0.8754 0.2422 0.026 Uiso 1 1 calc R
H40B H -0.0726 0.8246 0.1890 0.026 Uiso 1 1 calc R
C31 C 0.7983(2) 0.39976(7) 0.49798(14) 0.0209(4) Uani 1 1 d .
C36 C -0.21779(19) 0.75236(7) 0.30049(12) 0.0157(3) Uani 1 1 d .
H36 H -0.1401 0.7362 0.2620 0.019 Uiso 1 1 calc R
C18 C -0.2012(2) 0.82658(7) 0.67687(14) 0.0197(4) Uani 1 1 d .
H18A H -0.2150 0.8525 0.6242 0.024 Uiso 1 1 calc R
H18B H -0.1002 0.8184 0.6802 0.024 Uiso 1 1 calc R
C37 C -0.3514(2) 0.75033(7) 0.23480(14) 0.0206(4) Uani 1 1 d .
H37A H -0.4314 0.7651 0.2715 0.025 Uiso 1 1 calc R
H37B H -0.3739 0.7142 0.2189 0.025 Uiso 1 1 calc R
C16 C -0.2395(2) 0.80881(8) 0.86250(14) 0.0232(4) Uani 1 1 d .
H16A H -0.2740 0.8239 0.9250 0.028 Uiso 1 1 calc R
H16B H -0.1405 0.7989 0.8721 0.028 Uiso 1 1 calc R
C39 C -0.2857(2) 0.83763(7) 0.16053(14) 0.0229(4) Uani 1 1 d .
H39A H -0.2679 0.8562 0.0980 0.028 Uiso 1 1 calc R
H39B H -0.3635 0.8551 0.1952 0.028 Uiso 1 1 calc R
C17 C -0.2503(2) 0.84911(7) 0.77813(14) 0.0238(4) Uani 1 1 d .
H17A H -0.1920 0.8793 0.7949 0.029 Uiso 1 1 calc R
H17B H -0.3484 0.8608 0.7722 0.029 Uiso 1 1 calc R
C38 C -0.3283(2) 0.78107(8) 0.13714(14) 0.0247(4) Uani 1 1 d .
H38A H -0.4154 0.7808 0.0976 0.030 Uiso 1 1 calc R
H38B H -0.2538 0.7645 0.0976 0.030 Uiso 1 1 calc R
C32 C 0.9036(2) 0.35762(8) 0.52933(16) 0.0256(4) Uani 1 1 d .
H32A H 0.9594 0.3699 0.5852 0.038 Uiso 1 1 calc R
H32B H 0.9654 0.3496 0.4737 0.038 Uiso 1 1 calc R
H32C H 0.8525 0.3267 0.5489 0.038 Uiso 1 1 calc R
C43 C 0.5714(3) 0.56197(9) 0.30220(17) 0.0325(5) Uani 1 1 d .
H43A H 0.5557 0.5638 0.2307 0.049 Uiso 1 1 calc R
H43B H 0.6431 0.5869 0.3212 0.049 Uiso 1 1 calc R
H43C H 0.4841 0.5697 0.3370 0.049 Uiso 1 1 calc R
C33 C 0.7018(2) 0.38012(8) 0.41414(15) 0.0274(4) Uani 1 1 d .
H33A H 0.6472 0.3508 0.4380 0.041 Uiso 1 1 calc R
H33B H 0.7588 0.3695 0.3576 0.041 Uiso 1 1 calc R
H33C H 0.6382 0.4077 0.3938 0.041 Uiso 1 1 calc R
C34 C 0.8785(2) 0.44953(8) 0.47025(18) 0.0301(5) Uani 1 1 d .
H34A H 0.8115 0.4767 0.4542 0.045 Uiso 1 1 calc R
H34B H 0.9383 0.4429 0.4128 0.045 Uiso 1 1 calc R
H34C H 0.9365 0.4604 0.5262 0.045 Uiso 1 1 calc R
C15 C -0.3275(2) 0.76043(8) 0.83639(14) 0.0228(4) Uani 1 1 d .
H15A H -0.4275 0.7700 0.8317 0.027 Uiso 1 1 calc R
H15B H -0.3176 0.7346 0.8896 0.027 Uiso 1 1 calc R

loop_
_atom_site_aniso_label
_atom_site_aniso_U_11
_atom_site_aniso_U_22
_atom_site_aniso_U_33
_atom_site_aniso_U_23
_atom_site_aniso_U_13
_atom_site_aniso_U_12
O11 0.0133(6) 0.0263(7) 0.0188(6) -0.0024(5) -0.0010(5) 0.0028(5)
O12 0.0231(7) 0.0173(6) 0.0177(6) 0.0001(5) 0.0047(5) 0.0042(5)
O21 0.0223(7) 0.0195(6) 0.0175(6) 0.0037(5) 0.0011(5) 0.0028(5)
O35 0.0266(7) 0.0233(7) 0.0193(7) 0.0029(5) 0.0004(6) 0.0064(6)
O30 0.0234(7) 0.0255(7) 0.0172(6) 0.0025(5) 0.0012(6) 0.0078(6)
O42 0.0309(8) 0.0304(7) 0.0199(7) -0.0020(6) -0.0006(6) 0.0032(6)
N19 0.0223(8) 0.0165(7) 0.0145(7) 0.0049(6) 0.0005(6) 0.0005(6)
N10 0.0130(7) 0.0205(7) 0.0154(7) -0.0011(6) 0.0012(5) 0.0028(6)
N8 0.0153(7) 0.0152(7) 0.0133(7) 0.0015(5) 0.0006(6) 0.0013(6)
N28 0.0208(8) 0.0203(7) 0.0186(8) 0.0044(6) -0.0012(6) 0.0060(6)
C29 0.0196(9) 0.0139(8) 0.0214(9) -0.0004(7) -0.0015(7) 0.0004(7)
C9 0.0150(8) 0.0126(7) 0.0141(8) 0.0012(6) 0.0012(6) -0.0005(6)
C7 0.0133(8) 0.0169(8) 0.0151(8) -0.0010(6) -0.0023(6) -0.0005(6)
C3 0.0202(9) 0.0138(8) 0.0165(9) -0.0022(6) 0.0000(7) 0.0017(7)
C24 0.0186(8) 0.0139(8) 0.0194(9) -0.0006(7) -0.0018(7) -0.0011(7)
C2 0.0177(8) 0.0141(7) 0.0152(8) -0.0015(6) 0.0017(7) 0.0002(7)
C20 0.0225(9) 0.0132(7) 0.0143(8) -0.0032(6) 0.0003(7) 0.0014(7)
C1 0.0193(9) 0.0112(8) 0.0163(8) -0.0018(6) 0.0011(7) 0.0007(7)
C5 0.0180(9) 0.0191(8) 0.0218(9) -0.0006(7) 0.0047(7) -0.0023(7)
C13 0.0136(8) 0.0198(8) 0.0147(8) -0.0026(6) -0.0005(7) 0.0018(7)
C22 0.0207(9) 0.0118(8) 0.0175(8) 0.0002(6) -0.0016(7) -0.0015(7)
C25 0.0224(9) 0.0172(8) 0.0180(9) 0.0028(7) -0.0041(7) 0.0018(7)
C27 0.0215(9) 0.0164(8) 0.0184(8) -0.0005(7) 0.0027(7) 0.0014(7)
C14 0.0201(9) 0.0180(8) 0.0174(8) -0.0008(6) 0.0003(7) -0.0041(7)
C41 0.0196(9) 0.0187(8) 0.0163(8) 0.0018(7) -0.0019(7) -0.0020(7)
C6 0.0172(8) 0.0167(8) 0.0195(9) -0.0014(7) -0.0004(7) 0.0020(7)
C23 0.0214(9) 0.0162(8) 0.0167(8) 0.0015(7) -0.0020(7) -0.0010(7)
C4 0.0242(9) 0.0151(8) 0.0170(8) 0.0017(6) 0.0034(7) -0.0010(7)
C26 0.0263(10) 0.0235(9) 0.0138(8) 0.0021(7) -0.0013(7) -0.0002(8)
C40 0.0265(10) 0.0189(9) 0.0198(9) 0.0028(7) 0.0019(8) -0.0005(7)
C31 0.0239(9) 0.0217(9) 0.0172(8) 0.0000(7) 0.0020(7) 0.0026(8)
C36 0.0179(8) 0.0170(8) 0.0122(7) 0.0018(6) 0.0022(6) 0.0014(7)
C18 0.0243(10) 0.0170(8) 0.0179(8) 0.0003(7) -0.0004(8) -0.0006(7)
C37 0.0253(9) 0.0203(9) 0.0164(8) 0.0006(7) -0.0048(7) -0.0032(7)
C16 0.0285(10) 0.0242(9) 0.0169(9) -0.0034(7) -0.0011(8) -0.0024(8)
C39 0.0313(10) 0.0203(9) 0.0172(8) 0.0030(7) -0.0026(8) 0.0035(8)
C17 0.0334(11) 0.0172(8) 0.0209(9) -0.0046(7) 0.0001(8) -0.0005(8)
C38 0.0347(11) 0.0247(9) 0.0148(9) 0.0010(7) -0.0055(8) -0.0001(8)
C32 0.0270(10) 0.0280(10) 0.0219(9) -0.0012(8) -0.0005(8) 0.0086(8)
C43 0.0434(13) 0.0244(10) 0.0296(11) -0.0005(8) 0.0003(10) -0.0051(10)
C33 0.0333(11) 0.0271(10) 0.0218(9) -0.0026(8) -0.0043(9) 0.0058(9)
C34 0.0267(10) 0.0262(10) 0.0373(12) 0.0048(9) 0.0029(10) -0.0016(8)
C15 0.0265(10) 0.0270(10) 0.0149(8) -0.0008(7) 0.0017(7) -0.0047(8)

loop_
_atom_type_symbol
_atom_type_description
_atom_type_scat_dispersion_real
_atom_type_scat_dispersion_imag
_atom_type_scat_source
C C 0.0033 0.0016 'International Tables Vol C Tables 4.2.6.8 and 6.1.1.4'
H H 0.0000 0.0000 'International Tables Vol C Tables 4.2.6.8 and 6.1.1.4'
N N 0.0061 0.0033 'International Tables Vol C Tables 4.2.6.8 and 6.1.1.4'
O O 0.0106 0.0060 'International Tables Vol C Tables 4.2.6.8 and 6.1.1.4'

loop_
_geom_angle_atom_site_label_1
_geom_angle_atom_site_label_2
_geom_angle_atom_site_label_3
_geom_angle
C29 O30 C31 121.50(14)
C20 N19 C3 127.21(15)
C9 N10 C13 122.94(15)
C9 N8 C36 116.95(13)
C7 N8 C9 123.71(14)
C7 N8 C36 119.34(14)
C29 N28 C24 127.87(16)
O35 C29 O30 126.05(18)
O35 C29 N28 126.26(18)
O30 C29 N28 107.69(15)
O11 C9 N10 125.93(16)
O11 C9 N8 120.20(16)
N10 C9 N8 113.82(15)
O12 C7 N8 122.03(16)
O12 C7 C1 119.66(15)
N8 C7 C1 118.29(15)
C2 C3 N19 123.46(17)
C2 C3 C4 119.48(17)
C4 C3 N19 117.04(16)
C25 C24 N28 116.63(16)
C25 C24 C23 119.26(18)
C23 C24 N28 124.10(17)
C1 C2 C3 119.22(17)
O21 C20 N19 124.13(17)
O21 C20 C22 121.00(17)
N19 C20 C22 114.84(15)
C2 C1 C7 117.09(16)
C6 C1 C7 121.18(16)
C6 C1 C2 121.45(16)
C4 C5 C6 120.63(17)
N10 C13 C14 109.82(14)
N10 C13 C18 109.68(15)
C18 C13 C14 111.95(14)
C27 C22 C20 122.70(17)
C27 C22 C23 120.82(17)
C23 C22 C20 116.47(16)
C26 C25 C24 120.59(17)
C26 C27 C22 119.25(17)
C15 C14 C13 111.09(15)
C36 C41 C40 110.14(15)
C1 C6 C5 118.93(17)
C22 C23 C24 119.62(17)
C5 C4 C3 120.27(17)
C25 C26 C27 120.41(17)
C39 C40 C41 111.39(16)
O30 C31 C32 101.89(14)
O30 C31 C33 110.26(16)
O30 C31 C34 110.56(16)
C32 C31 C33 110.71(16)
C32 C31 C34 109.69(18)
C33 C31 C34 113.17(17)
N8 C36 C41 110.76(14)
N8 C36 C37 111.87(14)
C41 C36 C37 111.94(15)
C13 C18 C17 110.57(16)
C36 C37 C38 110.46(16)
C17 C16 C15 110.15(16)
C40 C39 C38 110.79(16)
C16 C17 C18 111.70(15)
C37 C38 C39 110.47(15)
C16 C15 C14 110.89(15)

loop_
_geom_bond_atom_site_label_1
_geom_bond_atom_site_label_2
_geom_bond_distance
O11 C9 1.223(2)
O12 C7 1.232(2)
O21 C20 1.222(2)
O35 C29 1.212(2)
O30 C29 1.350(2)
O30 C31 1.470(2)
O42 C43 1.416(3)
N19 C3 1.411(2)
N19 C20 1.367(2)
N10 C9 1.322(2)
N10 C13 1.466(2)
N8 C9 1.440(2)
N8 C7 1.360(2)
N8 C36 1.487(2)
N28 C29 1.360(2)
N28 C24 1.403(2)
C7 C1 1.502(2)
C3 C2 1.396(2)
C3 C4 1.405(3)
C24 C25 1.395(3)
C24 C23 1.399(2)
C2 C1 1.393(3)
C20 C22 1.504(2)
C1 C6 1.388(3)
C5 C6 1.391(3)
C5 C4 1.383(3)
C13 C14 1.532(2)
C13 C18 1.526(2)
C22 C27 1.390(2)
C22 C23 1.391(3)
C25 C26 1.381(3)
C27 C26 1.390(3)
C14 C15 1.528(2)
C41 C40 1.530(2)
C41 C36 1.524(2)
C40 C39 1.524(3)
C31 C32 1.518(3)
C31 C33 1.518(3)
C31 C34 1.522(3)
C36 C37 1.526(2)
C18 C17 1.531(2)
C37 C38 1.529(3)
C16 C17 1.523(3)
C16 C15 1.525(3)
C39 C38 1.530(3)
